data_4077609
loop_
_publ_author_name
'Brask, Justin K.'
'Chivers, Tristram'
'Schatte, Gabriele'
'Yap, Glenn P. A.'

_publ_section_title
;
 Entrapment oftert-Butyllithium and Lithiumtert-Butylamide Monomers by
 Partially Lithiated Derivatives of Aluminum and Gallium Primary Amide
 Complexes
;
_journal_issue 26
_journal_name_full Organometallics
_journal_page_first 5683
_journal_paper_doi 10.1021/om000603j
_journal_volume 19
_journal_year 2000
_chemical_formula_sum 'C52 H127 Al4 Li3 N12'
_chemical_formula_weight 1049.40
_chemical_name_systematic
; 
 ? 
;
_space_group_IT_number 29
_symmetry_cell_setting orthorhombic
_symmetry_space_group_name_Hall 'P 2c -2ac'
_symmetry_space_group_name_H-M 'P c a 21'
_atom_sites_solution_hydrogens geom
_atom_sites_solution_primary direct
_atom_sites_solution_secondary difmap
_cell_angle_alpha 90.00
_cell_angle_beta 90.00
_cell_angle_gamma 90.00
_cell_formula_units_Z 4
_cell_length_a 21.696(4)
_cell_length_b 18.109(3)
_cell_length_c 19.249(3)
_cell_measurement_reflns_used 'reflections from 60 data frames'
_cell_measurement_temperature 203(2)
_cell_measurement_theta_max 28.29
_cell_measurement_theta_min 1.47
_cell_volume 7563(2)
_computing_cell_refinement 'Bruker SMART'
_computing_data_collection 'Bruker SMART'
_computing_data_reduction 'Bruker SHELXTL'
_computing_molecular_graphics 'Bruker SHELXTL'
_computing_publication_material 'Bruker SHELXTL'
_computing_structure_refinement 'SHELXL-97 (Sheldrick, 1997)'
_computing_structure_solution 'SHELXS-97 (Sheldrick, 1990)'
_diffrn_ambient_temperature 203(2)
_diffrn_measured_fraction_theta_full 0.999
_diffrn_measured_fraction_theta_max 0.999
_diffrn_measurement_device_type 'CCD area detector'
_diffrn_measurement_method 'phi and omega scans'
_diffrn_radiation_monochromator graphite
_diffrn_radiation_source 'fine-focus sealed tube'
_diffrn_radiation_type MoK\a
_diffrn_radiation_wavelength 0.71073
_diffrn_reflns_av_R_equivalents 0.0920
_diffrn_reflns_av_sigmaI/netI 0.1138
_diffrn_reflns_limit_h_max 25
_diffrn_reflns_limit_h_min 0
_diffrn_reflns_limit_k_max 21
_diffrn_reflns_limit_k_min 0
_diffrn_reflns_limit_l_max 22
_diffrn_reflns_limit_l_min -22
_diffrn_reflns_number 59516
_diffrn_reflns_theta_full 24.71
_diffrn_reflns_theta_max 24.71
_diffrn_reflns_theta_min 1.46
_diffrn_standards_decay_% <1
_diffrn_standards_number '50 standard frames at start and end'
_exptl_absorpt_coefficient_mu 0.097
_exptl_absorpt_correction_T_max 0.928077
_exptl_absorpt_correction_T_min 0.831823
_exptl_absorpt_correction_type multi-scan
_exptl_absorpt_process_details 'Blessing,R., Acta Cryst. (1995) A51 33-38.'
_exptl_crystal_colour colourless
_exptl_crystal_density_diffrn 0.922
_exptl_crystal_density_method 'not measured'
_exptl_crystal_description block
_exptl_crystal_F_000 2336
_exptl_crystal_size_max 0.2
_exptl_crystal_size_mid 0.2
_exptl_crystal_size_min 0.2
_refine_diff_density_max 0.678
_refine_diff_density_min -1.342
_refine_diff_density_rms 0.087
_refine_ls_abs_structure_details 'Flack H D (1983), Acta Cryst. A39, 876-881'
_refine_ls_abs_structure_Flack 0.2(4)
_refine_ls_extinction_method none
_refine_ls_goodness_of_fit_ref 1.119
_refine_ls_hydrogen_treatment mixed
_refine_ls_matrix_type full
_refine_ls_number_parameters 689
_refine_ls_number_reflns 12572
_refine_ls_number_restraints 1462
_refine_ls_restrained_S_all 1.167
_refine_ls_R_factor_all 0.1549
_refine_ls_R_factor_gt 0.1080
_refine_ls_shift/su_max 0.118
_refine_ls_shift/su_mean 0.024
_refine_ls_structure_factor_coef Fsqd
_refine_ls_weighting_details 'calc w=1/[\s^2^(Fo^2^)+(0.2000P)^2^+0.0000P] where P=(Fo^2^+2Fc^2^)/3'
_refine_ls_weighting_scheme calc
_refine_ls_wR_factor_gt 0.2831
_refine_ls_wR_factor_ref 0.3220
_reflns_number_gt 7720
_reflns_number_total 12572
_reflns_threshold_expression >2sigma(I)
_cod_data_source_file om000603j.cif
_cod_data_source_block 2
_cod_depositor_comments
;
The following automatic conversions were performed:

'_symmetry_cell_setting' value 'Orthorhombic' changed to
'orthorhombic' according to
/home/saulius/struct/CIF-dictionaries/cif_core.dic dictionary named
'cif_core.dic' version 2.4.2 from 2011-04-26.

Automatic conversion script
Id: cif_fix_values 1715 2011-07-08 13:25:40Z adriana 
;
_cod_original_sg_symbol_H-M Pca2(1)
_cod_database_code 4077609

loop_
_symmetry_equiv_pos_as_xyz
'x, y, z'
'-x, -y, z+1/2'
'x+1/2, -y, z'
'-x+1/2, y, z+1/2'

loop_
_atom_site_label
_atom_site_type_symbol
_atom_site_fract_x
_atom_site_fract_y
_atom_site_fract_z
_atom_site_U_iso_or_equiv
_atom_site_adp_type
_atom_site_occupancy
_atom_site_symmetry_multiplicity
_atom_site_calc_flag
_atom_site_refinement_flags
_atom_site_disorder_assembly
_atom_site_disorder_group
Al1 Al 0.38705(10) 1.04134(13) 0.08546(13) 0.0288(5) Uani 1 1 d U . .
Al2 Al 0.48206(11) 0.98246(13) 0.15229(14) 0.0327(6) Uani 1 1 d U . .
Li1 Li 0.3326(6) 0.9119(8) 0.0974(8) 0.047(3) Uani 1 1 d U . .
Li2 Li 0.4180(6) 0.8601(7) 0.1602(8) 0.043(3) Uani 1 1 d U . .
Li3 Li 0.4803(6) 1.1204(8) 0.1178(8) 0.042(3) Uani 1 1 d U . .
N2 N 0.3952(3) 0.9806(3) 0.1655(3) 0.0296(13) Uani 1 1 d DU . .
C1 C 0.3588(4) 0.9831(4) 0.2315(4) 0.039(2) Uani 1 1 d DU . .
C2 C 0.3625(6) 0.9109(5) 0.2701(6) 0.074(3) Uani 1 1 d DU . .
H2A H 0.3489 0.8712 0.2400 0.111 Uiso 1 1 calc R . .
H2B H 0.3363 0.9130 0.3108 0.111 Uiso 1 1 calc R . .
H2C H 0.4048 0.9020 0.2843 0.111 Uiso 1 1 calc R . .
C3 C 0.3786(5) 1.0411(6) 0.2832(5) 0.069(3) Uani 1 1 d DU . .
H3A H 0.3772 1.0894 0.2614 0.103 Uiso 1 1 calc R . .
H3B H 0.4203 1.0309 0.2987 0.103 Uiso 1 1 calc R . .
H3C H 0.3509 1.0405 0.3228 0.103 Uiso 1 1 calc R . .
C4 C 0.2900(5) 0.9986(7) 0.2144(7) 0.078(4) Uani 1 1 d DU . .
H4A H 0.2865 1.0459 0.1911 0.118 Uiso 1 1 calc R . .
H4B H 0.2662 0.9996 0.2570 0.118 Uiso 1 1 calc R . .
H4C H 0.2743 0.9600 0.1842 0.118 Uiso 1 1 calc R . .
N1 N 0.4688(3) 1.0231(4) 0.0637(3) 0.0332(14) Uani 1 1 d DU . .
C5 C 0.4980(4) 1.0052(5) -0.0024(5) 0.050(2) Uani 1 1 d DU . .
C6 C 0.5673(5) 1.0074(9) 0.0041(8) 0.097(5) Uani 1 1 d DU . .
H6A H 0.5804 0.9731 0.0398 0.145 Uiso 1 1 calc R . .
H6B H 0.5802 1.0570 0.0165 0.145 Uiso 1 1 calc R . .
H6C H 0.5858 0.9937 -0.0400 0.145 Uiso 1 1 calc R . .
C7 C 0.4820(5) 0.9278(5) -0.0287(5) 0.067(3) Uani 1 1 d DU . .
H7A H 0.4376 0.9231 -0.0327 0.101 Uiso 1 1 calc R . .
H7B H 0.4975 0.8913 0.0038 0.101 Uiso 1 1 calc R . .
H7C H 0.5008 0.9201 -0.0738 0.101 Uiso 1 1 calc R . .
C8 C 0.4795(5) 1.0589(7) -0.0605(5) 0.072(3) Uani 1 1 d DU . .
H8A H 0.4351 1.0588 -0.0657 0.107 Uiso 1 1 calc R . .
H8B H 0.4986 1.0437 -0.1038 0.107 Uiso 1 1 calc R . .
H8C H 0.4933 1.1083 -0.0487 0.107 Uiso 1 1 calc R . .
N5 N 0.5143(3) 1.0615(4) 0.2046(4) 0.0376(15) Uani 1 1 d DU . .
C9 C 0.5741(4) 1.0973(5) 0.2195(5) 0.051(2) Uani 1 1 d DU . .
C10 C 0.5625(7) 1.1782(7) 0.2354(13) 0.180(10) Uani 1 1 d DU . .
H10A H 0.5364 1.1823 0.2761 0.269 Uiso 1 1 calc R . .
H10B H 0.5423 1.2013 0.1960 0.269 Uiso 1 1 calc R . .
H10C H 0.6015 1.2028 0.2442 0.269 Uiso 1 1 calc R . .
C11 C 0.6154(6) 1.0913(10) 0.1575(7) 0.119(6) Uani 1 1 d DU . .
H11A H 0.6238 1.0397 0.1479 0.178 Uiso 1 1 calc R . .
H11B H 0.6538 1.1169 0.1667 0.178 Uiso 1 1 calc R . .
H11C H 0.5953 1.1136 0.1176 0.178 Uiso 1 1 calc R . .
C12 C 0.6059(5) 1.0647(9) 0.2831(6) 0.099(4) Uani 1 1 d DU . .
H12A H 0.6132 1.0125 0.2757 0.148 Uiso 1 1 calc R . .
H12B H 0.5798 1.0714 0.3236 0.148 Uiso 1 1 calc R . .
H12C H 0.6449 1.0897 0.2906 0.148 Uiso 1 1 calc R . .
N3 N 0.3858(3) 1.1395(4) 0.1159(4) 0.0485(19) Uani 1 1 d DU . .
C13 C 0.3719(4) 1.2162(5) 0.0971(6) 0.060(3) Uani 1 1 d DU . .
C14 C 0.4139(8) 1.2685(6) 0.1324(10) 0.122(6) Uani 1 1 d DU . .
H14A H 0.4120 1.2606 0.1822 0.183 Uiso 1 1 calc R . .
H14B H 0.4016 1.3187 0.1218 0.183 Uiso 1 1 calc R . .
H14C H 0.4558 1.2604 0.1163 0.183 Uiso 1 1 calc R . .
C15 C 0.3076(6) 1.2368(8) 0.1145(17) 0.238(14) Uani 1 1 d DU . .
H15A H 0.2794 1.2024 0.0925 0.357 Uiso 1 1 calc R . .
H15B H 0.2993 1.2864 0.0980 0.357 Uiso 1 1 calc R . .
H15C H 0.3020 1.2349 0.1645 0.357 Uiso 1 1 calc R . .
C16 C 0.3841(14) 1.2270(10) 0.0215(8) 0.232(13) Uani 1 1 d DU . .
H16A H 0.3564 1.1961 -0.0053 0.349 Uiso 1 1 calc R . .
H16B H 0.4264 1.2136 0.0113 0.349 Uiso 1 1 calc R . .
H16C H 0.3774 1.2784 0.0094 0.349 Uiso 1 1 calc R . .
N6 N 0.5086(3) 0.8850(4) 0.1526(4) 0.0390(15) Uani 1 1 d DU . .
C17 C 0.5540(4) 0.8434(5) 0.1980(4) 0.050(2) Uani 1 1 d DU . .
C18 C 0.6195(4) 0.8609(7) 0.1787(7) 0.082(4) Uani 1 1 d DU . .
H18A H 0.6263 0.8489 0.1301 0.123 Uiso 1 1 calc R . .
H18B H 0.6473 0.8320 0.2073 0.123 Uiso 1 1 calc R . .
H18C H 0.6273 0.9130 0.1861 0.123 Uiso 1 1 calc R . .
C19 C 0.5433(5) 0.8639(7) 0.2737(4) 0.065(3) Uani 1 1 d DU . .
H19A H 0.5008 0.8537 0.2861 0.098 Uiso 1 1 calc R . .
H19B H 0.5518 0.9160 0.2802 0.098 Uiso 1 1 calc R . .
H19C H 0.5706 0.8350 0.3030 0.098 Uiso 1 1 calc R . .
C20 C 0.5436(6) 0.7616(5) 0.1896(7) 0.087(4) Uani 1 1 d DU . .
H20A H 0.5016 0.7495 0.2028 0.130 Uiso 1 1 calc R . .
H20B H 0.5721 0.7348 0.2192 0.130 Uiso 1 1 calc R . .
H20C H 0.5504 0.7477 0.1416 0.130 Uiso 1 1 calc R . .
N4 N 0.3329(3) 0.9925(4) 0.0263(5) 0.052(2) Uani 1 1 d DU . .
C21 C 0.2738(4) 1.0182(5) -0.0118(6) 0.055(3) Uani 1 1 d DU . .
C22 C 0.2906(5) 1.0675(8) -0.0734(6) 0.085(4) Uani 1 1 d DU . .
H22A H 0.3187 1.0413 -0.1038 0.128 Uiso 1 1 calc R . .
H22B H 0.3103 1.1121 -0.0565 0.128 Uiso 1 1 calc R . .
H22C H 0.2535 1.0803 -0.0988 0.128 Uiso 1 1 calc R . .
C23 C 0.2316(4) 1.0569(6) 0.0381(6) 0.063(3) Uani 1 1 d DU . .
H23A H 0.2219 1.0242 0.0764 0.094 Uiso 1 1 calc R . .
H23B H 0.1938 1.0707 0.0143 0.094 Uiso 1 1 calc R . .
H23C H 0.2516 1.1009 0.0557 0.094 Uiso 1 1 calc R . .
C24 C 0.2414(5) 0.9503(6) -0.0393(7) 0.075(3) Uani 1 1 d DU . .
H24A H 0.2681 0.9250 -0.0720 0.113 Uiso 1 1 calc R . .
H24B H 0.2037 0.9649 -0.0626 0.113 Uiso 1 1 calc R . .
H24C H 0.2316 0.9175 -0.0010 0.113 Uiso 1 1 calc R . .
C25 C 0.3479(5) 0.7957(6) 0.1075(6) 0.065(3) Uani 1 1 d U . .
C26 C 0.3680(7) 0.7344(6) 0.1529(10) 0.108(5) Uani 1 1 d U . .
H26A H 0.3615 0.7479 0.2011 0.162 Uiso 1 1 calc R . .
H26B H 0.4114 0.7245 0.1452 0.162 Uiso 1 1 calc R . .
H26C H 0.3442 0.6905 0.1423 0.162 Uiso 1 1 calc R . .
C27 C 0.2747(5) 0.7981(7) 0.1130(9) 0.098(5) Uani 1 1 d U . .
H27A H 0.2629 0.8127 0.1596 0.147 Uiso 1 1 calc R . .
H27B H 0.2581 0.7496 0.1029 0.147 Uiso 1 1 calc R . .
H27C H 0.2586 0.8335 0.0799 0.147 Uiso 1 1 calc R . .
C28 C 0.3569(11) 0.7726(9) 0.0334(9) 0.141(7) Uani 1 1 d U . .
H28A H 0.3430 0.8118 0.0028 0.211 Uiso 1 1 calc R . .
H28B H 0.3333 0.7282 0.0244 0.211 Uiso 1 1 calc R . .
H28C H 0.4002 0.7630 0.0251 0.211 Uiso 1 1 calc R . .
Al3 Al 0.26757(17) 0.4989(3) 0.3807(2) 0.0853(14) Uani 1 1 d U . .
Al4 Al 0.3635(2) 0.5372(3) 0.4484(3) 0.0432(13) Uani 0.538(5) 1 d PU A 1
Al4' Al 0.3635(3) 0.4549(3) 0.4446(4) 0.0490(16) Uani 0.462(5) 1 d PU A 2
N7 N 0.2401(6) 0.5913(11) 0.3507(12) 0.245(10) Uani 1 1 d DU A .
C29 C 0.1910(8) 0.6422(14) 0.3292(10) 0.225(11) Uani 1 1 d DU . .
C30 C 0.2038(11) 0.7217(13) 0.336(2) 0.315(15) Uani 1 1 d DU A .
H30A H 0.2117 0.7332 0.3847 0.472 Uiso 1 1 calc R . .
H30B H 0.1685 0.7497 0.3202 0.472 Uiso 1 1 calc R . .
H30C H 0.2397 0.7344 0.3087 0.472 Uiso 1 1 calc R . .
C31 C 0.1326(7) 0.6278(17) 0.3670(11) 0.228(13) Uani 1 1 d DU A .
H31A H 0.1224 0.5758 0.3637 0.343 Uiso 1 1 calc R . .
H31B H 0.0997 0.6569 0.3466 0.343 Uiso 1 1 calc R . .
H31C H 0.1375 0.6413 0.4155 0.343 Uiso 1 1 calc R . .
C32 C 0.1854(14) 0.6289(19) 0.2516(10) 0.36(2) Uani 1 1 d DU A .
H32A H 0.1787 0.5768 0.2431 0.540 Uiso 1 1 calc R . .
H32B H 0.2231 0.6445 0.2287 0.540 Uiso 1 1 calc R . .
H32C H 0.1510 0.6570 0.2334 0.540 Uiso 1 1 calc R . .
N8 N 0.2340(6) 0.3991(10) 0.3664(10) 0.196(7) Uani 1 1 d DU A .
C33 C 0.1851(7) 0.3562(12) 0.3290(9) 0.148(7) Uani 1 1 d DU . .
C34 C 0.1935(12) 0.2762(11) 0.3407(15) 0.237(12) Uani 1 1 d DU A .
H34A H 0.2344 0.2616 0.3257 0.355 Uiso 1 1 calc R . .
H34B H 0.1629 0.2490 0.3144 0.355 Uiso 1 1 calc R . .
H34C H 0.1888 0.2654 0.3898 0.355 Uiso 1 1 calc R . .
C35 C 0.1923(10) 0.3718(16) 0.2533(10) 0.234(13) Uani 1 1 d DU A .
H35A H 0.1921 0.4247 0.2458 0.351 Uiso 1 1 calc R . .
H35B H 0.1584 0.3494 0.2280 0.351 Uiso 1 1 calc R . .
H35C H 0.2310 0.3513 0.2371 0.351 Uiso 1 1 calc R . .
C36 C 0.1248(7) 0.3866(14) 0.3587(12) 0.183(10) Uani 1 1 d DU A .
H36A H 0.1246 0.4400 0.3548 0.274 Uiso 1 1 calc R . .
H36B H 0.1214 0.3727 0.4072 0.274 Uiso 1 1 calc R . .
H36C H 0.0903 0.3663 0.3330 0.274 Uiso 1 1 calc R . .
N9 N 0.2813(4) 0.5057(7) 0.4712(5) 0.085(3) Uani 1 1 d DU A .
C37 C 0.2502(5) 0.5003(6) 0.5370(5) 0.056(3) Uani 1 1 d DU . .
C38 C 0.2731(6) 0.5614(8) 0.5821(9) 0.107(5) Uani 1 1 d DU A .
H38A H 0.2650 0.6084 0.5597 0.161 Uiso 1 1 calc R . .
H38B H 0.3171 0.5558 0.5893 0.161 Uiso 1 1 calc R . .
H38C H 0.2520 0.5597 0.6265 0.161 Uiso 1 1 calc R . .
C39 C 0.1813(5) 0.5009(11) 0.5317(9) 0.134(7) Uani 1 1 d DU A .
H39A H 0.1681 0.4626 0.4997 0.201 Uiso 1 1 calc R . .
H39B H 0.1677 0.5486 0.5147 0.201 Uiso 1 1 calc R . .
H39C H 0.1636 0.4918 0.5771 0.201 Uiso 1 1 calc R . .
C40 C 0.2685(7) 0.4301(7) 0.5726(9) 0.107(5) Uani 1 1 d DU A .
H40A H 0.2588 0.3884 0.5429 0.160 Uiso 1 1 calc R . .
H40B H 0.2462 0.4256 0.6160 0.160 Uiso 1 1 calc R . .
H40C H 0.3125 0.4308 0.5818 0.160 Uiso 1 1 calc R . .
N10 N 0.3561(4) 0.4972(6) 0.3628(4) 0.073(3) Uani 1 1 d DU A .
C41 C 0.3937(5) 0.4990(8) 0.2995(6) 0.079(4) Uani 1 1 d DU . .
C42 C 0.4589(5) 0.4914(9) 0.3163(8) 0.095(5) Uani 1 1 d DU A .
H42A H 0.4704 0.5287 0.3501 0.143 Uiso 1 1 calc R . .
H42B H 0.4832 0.4977 0.2745 0.143 Uiso 1 1 calc R . .
H42C H 0.4664 0.4428 0.3356 0.143 Uiso 1 1 calc R . .
C43 C 0.3833(9) 0.5702(11) 0.2607(10) 0.188(10) Uani 1 1 d DU A .
H43A H 0.3395 0.5769 0.2525 0.281 Uiso 1 1 calc R . .
H43B H 0.4049 0.5684 0.2166 0.281 Uiso 1 1 calc R . .
H43C H 0.3988 0.6112 0.2881 0.281 Uiso 1 1 calc R . .
C44 C 0.3733(8) 0.4380(12) 0.2509(9) 0.174(9) Uani 1 1 d DU A .
H44A H 0.3294 0.4424 0.2421 0.261 Uiso 1 1 calc R . .
H44B H 0.3818 0.3904 0.2721 0.261 Uiso 1 1 calc R . .
H44C H 0.3956 0.4419 0.2075 0.261 Uiso 1 1 calc R . .
N11 N 0.4201(4) 0.4906(5) 0.5066(5) 0.053(2) Uani 1 1 d DU . .
C45 C 0.4758(5) 0.4922(8) 0.5455(7) 0.090(4) Uani 1 1 d DU A .
C46 C 0.4948(14) 0.4220(9) 0.5701(16) 0.295(17) Uani 1 1 d DU . .
H46A H 0.5003 0.3887 0.5311 0.442 Uiso 1 1 calc R A .
H46B H 0.4636 0.4022 0.6011 0.442 Uiso 1 1 calc R . .
H46C H 0.5334 0.4269 0.5950 0.442 Uiso 1 1 calc R . .
C47 C 0.4735(12) 0.5487(8) 0.6027(9) 0.189(10) Uani 1 1 d DU . .
H47A H 0.4479 0.5899 0.5882 0.284 Uiso 1 1 calc R A .
H47B H 0.5148 0.5662 0.6124 0.284 Uiso 1 1 calc R . .
H47C H 0.4562 0.5265 0.6442 0.284 Uiso 1 1 calc R . .
C48 C 0.5226(10) 0.527(2) 0.4937(15) 0.39(2) Uani 1 1 d DU . .
H48A H 0.5110 0.5773 0.4840 0.588 Uiso 1 1 calc R A .
H48B H 0.5225 0.4984 0.4508 0.588 Uiso 1 1 calc R . .
H48C H 0.5636 0.5256 0.5139 0.588 Uiso 1 1 calc R . .
N12 N 0.3673(8) 0.6368(7) 0.4212(11) 0.080(5) Uani 0.538(5) 1 d PDU A 1
C49 C 0.3971(9) 0.7071(7) 0.4405(8) 0.064(4) Uani 0.538(5) 1 d PDU A 1
C50 C 0.4627(12) 0.7093(16) 0.4122(14) 0.156(12) Uani 0.538(5) 1 d PDU A 1
H50A H 0.4860 0.6683 0.4311 0.235 Uiso 0.538(5) 1 calc PR A 1
H50B H 0.4821 0.7555 0.4255 0.235 Uiso 0.538(5) 1 calc PR A 1
H50C H 0.4616 0.7056 0.3619 0.235 Uiso 0.538(5) 1 calc PR A 1
C51 C 0.3965(9) 0.7185(10) 0.5161(8) 0.056(4) Uani 0.538(5) 1 d PDU A 1
H51A H 0.4152 0.6763 0.5388 0.083 Uiso 0.538(5) 1 calc PR A 1
H51B H 0.3543 0.7239 0.5319 0.083 Uiso 0.538(5) 1 calc PR A 1
H51C H 0.4196 0.7628 0.5274 0.083 Uiso 0.538(5) 1 calc PR A 1
C52 C 0.3616(18) 0.7684(10) 0.4052(14) 0.185(16) Uani 0.538(5) 1 d PDU A 1
H52A H 0.3617 0.7603 0.3554 0.277 Uiso 0.538(5) 1 calc PR A 1
H52B H 0.3809 0.8154 0.4155 0.277 Uiso 0.538(5) 1 calc PR A 1
H52C H 0.3195 0.7687 0.4221 0.277 Uiso 0.538(5) 1 calc PR A 1
N12' N 0.3604(11) 0.3600(9) 0.4109(11) 0.081(6) Uani 0.462(5) 1 d PDU A 2
C49' C 0.3877(10) 0.2871(9) 0.4225(9) 0.064(4) Uani 0.46 1 d PDU A 2
C50' C 0.3641(17) 0.2662(12) 0.4924(10) 0.126(11) Uani 0.462(5) 1 d PDU A 2
H50D H 0.3756 0.3038 0.5259 0.190 Uiso 0.462(5) 1 calc PR A 2
H50E H 0.3817 0.2192 0.5061 0.190 Uiso 0.462(5) 1 calc PR A 2
H50F H 0.3195 0.2621 0.4908 0.190 Uiso 0.462(5) 1 calc PR A 2
C51' C 0.4569(10) 0.2844(14) 0.424(2) 0.163(16) Uani 0.462(5) 1 d PDU A 2
H51D H 0.4730 0.3018 0.3798 0.244 Uiso 0.462(5) 1 calc PR A 2
H51E H 0.4703 0.2340 0.4317 0.244 Uiso 0.462(5) 1 calc PR A 2
H51F H 0.4721 0.3157 0.4610 0.244 Uiso 0.462(5) 1 calc PR A 2
C52' C 0.3655(15) 0.2326(10) 0.3693(11) 0.099(10) Uani 0.462(5) 1 d PDU A 2
H52D H 0.3812 0.2464 0.3239 0.148 Uiso 0.462(5) 1 calc PR A 2
H52E H 0.3208 0.2325 0.3684 0.148 Uiso 0.462(5) 1 calc PR A 2
H52F H 0.3803 0.1837 0.3813 0.148 Uiso 0.462(5) 1 calc PR A 2

loop_
_atom_site_aniso_label
_atom_site_aniso_U_11
_atom_site_aniso_U_22
_atom_site_aniso_U_33
_atom_site_aniso_U_23
_atom_site_aniso_U_13
_atom_site_aniso_U_12
Al1 0.0216(10) 0.0407(12) 0.0241(11) 0.0023(11) -0.0004(10) 0.0049(9)
Al2 0.0282(12) 0.0360(11) 0.0337(14) 0.0038(11) -0.0013(12) 0.0038(9)
Li1 0.040(6) 0.055(5) 0.046(8) 0.000(5) -0.010(6) -0.008(4)
Li2 0.035(5) 0.039(4) 0.054(8) 0.008(5) 0.002(5) 0.006(4)
Li3 0.033(5) 0.043(5) 0.050(7) 0.009(4) -0.008(5) -0.008(4)
N2 0.026(3) 0.030(3) 0.033(4) -0.002(2) 0.002(3) 0.002(2)
C1 0.048(5) 0.040(4) 0.029(5) 0.008(3) 0.013(4) 0.005(4)
C2 0.113(9) 0.060(6) 0.048(6) 0.025(5) 0.042(7) 0.016(6)
C3 0.079(7) 0.085(7) 0.042(6) -0.016(5) 0.018(5) -0.003(6)
C4 0.056(6) 0.119(10) 0.060(9) -0.010(6) 0.018(6) 0.000(6)
N1 0.026(3) 0.046(4) 0.028(3) 0.004(3) -0.001(3) 0.009(3)
C5 0.035(5) 0.074(6) 0.040(6) 0.008(4) 0.014(5) 0.019(4)
C6 0.041(6) 0.193(16) 0.056(9) 0.011(9) 0.007(6) 0.016(7)
C7 0.095(8) 0.083(6) 0.023(5) -0.001(5) 0.008(5) 0.031(6)
C8 0.073(7) 0.104(8) 0.038(6) 0.032(6) 0.008(5) 0.020(6)
N5 0.031(3) 0.051(4) 0.031(4) -0.002(3) -0.001(3) -0.006(3)
C9 0.033(4) 0.059(5) 0.062(6) -0.006(5) -0.011(4) -0.009(4)
C10 0.103(12) 0.063(7) 0.37(3) -0.073(12) -0.063(14) -0.020(8)
C11 0.076(8) 0.200(16) 0.080(9) -0.005(10) 0.010(7) -0.085(10)
C12 0.060(7) 0.176(13) 0.060(8) -0.002(8) -0.024(6) -0.015(8)
N3 0.051(4) 0.044(3) 0.050(5) 0.004(3) -0.006(4) 0.018(3)
C13 0.058(5) 0.033(4) 0.088(8) 0.012(4) 0.009(5) 0.012(4)
C14 0.152(12) 0.048(6) 0.164(15) 0.013(9) -0.051(12) -0.016(7)
C15 0.083(9) 0.065(9) 0.57(4) 0.047(19) 0.043(17) 0.039(7)
C16 0.53(4) 0.094(13) 0.076(10) 0.046(10) -0.029(14) 0.014(19)
N6 0.043(3) 0.051(3) 0.022(3) -0.005(3) -0.007(3) 0.017(3)
C17 0.056(5) 0.060(5) 0.035(5) -0.005(4) -0.007(4) 0.039(4)
C18 0.056(6) 0.124(10) 0.065(8) 0.032(7) 0.003(5) 0.038(6)
C19 0.070(7) 0.105(8) 0.022(4) 0.017(5) -0.013(4) 0.023(6)
C20 0.112(10) 0.065(6) 0.083(9) 0.014(6) -0.027(8) 0.030(6)
N4 0.032(4) 0.074(5) 0.049(5) 0.010(4) -0.017(4) -0.002(3)
C21 0.035(5) 0.066(6) 0.065(7) -0.006(5) -0.019(4) 0.011(4)
C22 0.051(6) 0.154(12) 0.052(7) 0.035(7) -0.020(5) -0.001(7)
C23 0.022(4) 0.089(7) 0.076(7) -0.005(6) -0.009(4) 0.008(4)
C24 0.048(6) 0.099(7) 0.080(8) -0.014(6) -0.036(6) 0.013(5)
C25 0.067(6) 0.046(4) 0.082(8) -0.004(4) -0.002(5) -0.018(4)
C26 0.106(10) 0.059(6) 0.159(13) 0.021(8) -0.044(10) -0.021(6)
C27 0.066(6) 0.074(7) 0.155(14) 0.015(8) -0.023(7) -0.032(6)
C28 0.222(19) 0.094(10) 0.105(9) -0.038(8) 0.046(11) -0.074(11)
Al3 0.046(2) 0.177(4) 0.0329(19) 0.009(2) -0.0015(16) 0.011(2)
Al4 0.037(3) 0.044(3) 0.049(3) 0.002(2) 0.002(2) -0.001(2)
Al4' 0.038(3) 0.049(3) 0.060(4) 0.010(3) -0.003(3) -0.007(3)
N7 0.064(8) 0.330(15) 0.34(2) 0.277(18) 0.030(10) 0.054(10)
C29 0.149(15) 0.37(2) 0.158(15) 0.152(19) 0.030(13) 0.149(17)
C30 0.19(2) 0.36(2) 0.39(4) 0.14(3) -0.03(3) 0.17(2)
C31 0.081(11) 0.47(4) 0.137(17) -0.11(2) -0.016(10) 0.071(16)
C32 0.43(4) 0.51(4) 0.143(15) 0.12(2) 0.079(17) 0.36(4)
N8 0.079(8) 0.261(12) 0.249(18) -0.184(14) 0.005(10) -0.032(10)
C33 0.074(9) 0.234(15) 0.137(12) -0.083(15) -0.020(9) -0.009(11)
C34 0.23(3) 0.215(15) 0.27(3) -0.108(19) -0.10(2) -0.030(16)
C35 0.16(2) 0.39(3) 0.153(13) -0.071(19) 0.040(13) -0.17(2)
C36 0.063(9) 0.33(3) 0.155(18) 0.05(2) 0.010(10) 0.006(13)
N9 0.041(4) 0.179(9) 0.036(4) 0.007(5) 0.004(4) -0.003(5)
C37 0.044(6) 0.098(7) 0.026(5) 0.000(4) -0.003(4) -0.008(5)
C38 0.077(8) 0.121(10) 0.124(12) -0.062(10) 0.027(9) 0.001(8)
C39 0.042(7) 0.29(2) 0.069(11) 0.008(11) 0.010(7) -0.017(8)
C40 0.101(10) 0.103(9) 0.117(13) 0.038(9) 0.029(9) -0.029(8)
N10 0.054(4) 0.131(7) 0.034(4) 0.009(4) 0.010(4) 0.021(5)
C41 0.048(6) 0.158(11) 0.032(6) 0.016(6) 0.001(5) 0.011(7)
C42 0.047(6) 0.171(15) 0.068(10) 0.024(8) 0.021(6) -0.002(7)
C43 0.198(19) 0.254(16) 0.110(15) 0.108(13) 0.105(14) 0.129(16)
C44 0.132(14) 0.31(2) 0.076(12) -0.076(13) 0.059(10) -0.084(16)
N11 0.051(5) 0.064(5) 0.045(5) 0.009(4) -0.010(4) 0.000(4)
C45 0.047(7) 0.173(12) 0.049(8) 0.017(7) -0.017(5) 0.003(7)
C46 0.41(4) 0.118(14) 0.36(3) -0.023(14) -0.33(3) 0.055(17)
C47 0.37(3) 0.086(10) 0.110(13) 0.026(8) -0.145(15) -0.058(13)
C48 0.097(17) 0.85(6) 0.23(3) 0.20(3) 0.012(18) -0.14(3)
N12 0.080(11) 0.039(6) 0.122(15) 0.010(7) -0.019(10) 0.017(6)
C49 0.116(10) 0.030(5) 0.046(7) -0.001(5) -0.055(7) -0.012(6)
C50 0.227(19) 0.15(2) 0.09(2) -0.072(18) 0.083(18) -0.136(18)
C51 0.068(12) 0.048(10) 0.051(9) 0.013(7) -0.008(8) 0.012(9)
C52 0.44(4) 0.026(9) 0.093(19) 0.001(11) -0.16(3) 0.014(18)
N12' 0.124(16) 0.050(7) 0.068(13) 0.001(7) -0.024(12) -0.013(8)
C49' 0.116(10) 0.030(5) 0.046(7) -0.001(5) -0.055(7) -0.012(6)
C50' 0.29(4) 0.033(12) 0.052(11) 0.005(9) -0.053(16) -0.033(19)
C51' 0.127(14) 0.047(16) 0.32(5) -0.07(2) -0.07(2) 0.018(13)
C52' 0.21(3) 0.026(9) 0.059(13) -0.012(9) -0.080(18) 0.005(14)

loop_
_atom_type_symbol
_atom_type_description
_atom_type_scat_dispersion_real
_atom_type_scat_dispersion_imag
_atom_type_scat_source
C C 0.0033 0.0016 'International Tables Vol C Tables 4.2.6.8 and 6.1.1.4'
H H 0.0000 0.0000 'International Tables Vol C Tables 4.2.6.8 and 6.1.1.4'
Li Li -0.0003 0.0001 'International Tables Vol C Tables 4.2.6.8 and 6.1.1.4'
N N 0.0061 0.0033 'International Tables Vol C Tables 4.2.6.8 and 6.1.1.4'
Al Al 0.0645 0.0514 'International Tables Vol C Tables 4.2.6.8 and 6.1.1.4'

loop_
_geom_angle_atom_site_label_1
_geom_angle_atom_site_label_2
_geom_angle_atom_site_label_3
_geom_angle
N1 Al1 N3 104.7(3)
N1 Al1 N4 112.4(4)
N3 Al1 N4 129.3(4)
N1 Al1 N2 89.5(3)
N3 Al1 N2 107.3(3)
N4 Al1 N2 106.3(3)
N1 Al1 Li3 52.9(4)
N3 Al1 Li3 53.4(4)
N4 Al1 Li3 156.3(5)
N2 Al1 Li3 93.0(4)
N1 Al1 Li1 106.9(4)
N3 Al1 Li1 144.2(4)
N4 Al1 Li1 49.3(4)
N2 Al1 Li1 57.1(4)
Li3 Al1 Li1 146.3(5)
N1 Al1 Al2 45.1(2)
N3 Al1 Al2 103.9(3)
N4 Al1 Al2 126.6(3)
N2 Al1 Al2 45.7(2)
Li3 Al1 Al2 59.5(3)
Li1 Al1 Al2 87.1(3)
N6 Al2 N5 127.2(3)
N6 Al2 N1 115.0(3)
N5 Al2 N1 104.1(3)
N6 Al2 N2 106.9(3)
N5 Al2 N2 108.0(3)
N1 Al2 N2 88.6(3)
N6 Al2 Li3 157.6(4)
N5 Al2 Li3 53.8(4)
N1 Al2 Li3 52.1(4)
N2 Al2 Li3 92.1(4)
N6 Al2 Li2 50.3(4)
N5 Al2 Li2 143.9(4)
N1 Al2 Li2 107.6(4)
N2 Al2 Li2 56.7(3)
Li3 Al2 Li2 145.5(4)
N6 Al2 Al1 128.7(2)
N5 Al2 Al1 104.0(2)
N1 Al2 Al1 44.2(2)
N2 Al2 Al1 45.8(2)
Li3 Al2 Al1 58.4(3)
Li2 Al2 Al1 87.4(3)
N4 Li1 C25 141.1(9)
N4 Li1 N2 89.7(6)
C25 Li1 N2 113.3(7)
N4 Li1 Li2 128.8(8)
C25 Li1 Li2 56.7(6)
N2 Li1 Li2 57.3(5)
N4 Li1 Al1 44.8(4)
C25 Li1 Al1 144.4(7)
N2 Li1 Al1 44.9(3)
Li2 Li1 Al1 92.6(5)
N6 Li2 C25 140.2(9)
N6 Li2 N2 90.0(6)
C25 Li2 N2 113.0(7)
N6 Li2 Li1 128.8(8)
C25 Li2 Li1 55.5(6)
N2 Li2 Li1 58.2(5)
N6 Li2 Al2 44.9(3)
C25 Li2 Al2 143.1(7)
N2 Li2 Al2 45.2(3)
Li1 Li2 Al2 92.9(6)
N1 Li3 N3 90.8(6)
N1 Li3 N5 90.6(6)
N3 Li3 N5 116.2(7)
N1 Li3 Al1 45.8(3)
N3 Li3 Al1 46.3(3)
N5 Li3 Al1 100.7(5)
N1 Li3 Al2 46.1(3)
N3 Li3 Al2 100.4(5)
N5 Li3 Al2 45.9(3)
Al1 Li3 Al2 62.2(3)
C1 N2 Al2 129.5(5)
C1 N2 Al1 128.4(5)
Al2 N2 Al1 88.5(3)
C1 N2 Li2 100.6(6)
Al2 N2 Li2 78.1(4)
Al1 N2 Li2 123.2(5)
C1 N2 Li1 101.0(6)
Al2 N2 Li1 121.9(5)
Al1 N2 Li1 78.0(5)
Li2 N2 Li1 64.5(6)
N2 C1 C2 111.3(7)
N2 C1 C3 115.5(7)
C2 C1 C3 105.3(8)
N2 C1 C4 109.4(8)
C2 C1 C4 108.3(9)
C3 C1 C4 106.7(8)
C5 N1 Al1 130.8(6)
C5 N1 Al2 129.6(5)
Al1 N1 Al2 90.6(3)
C5 N1 Li3 125.3(7)
Al1 N1 Li3 81.3(5)
Al2 N1 Li3 81.8(5)
N1 C5 C6 110.8(9)
N1 C5 C8 112.4(7)
C6 C5 C8 107.7(9)
N1 C5 C7 113.2(8)
C6 C5 C7 106.2(9)
C8 C5 C7 106.3(9)
C9 N5 Al2 139.6(6)
C9 N5 Li3 103.8(6)
Al2 N5 Li3 80.3(5)
N5 C9 C11 109.8(8)
N5 C9 C10 108.4(8)
C11 C9 C10 109.2(13)
N5 C9 C12 112.6(8)
C11 C9 C12 110.1(10)
C10 C9 C12 106.6(12)
C13 N3 Al1 145.6(7)
C13 N3 Li3 111.3(7)
Al1 N3 Li3 80.4(5)
N3 C13 C14 111.5(9)
N3 C13 C15 112.0(9)
C14 C13 C15 108.4(13)
N3 C13 C16 109.2(10)
C14 C13 C16 104.7(13)
C15 C13 C16 110.8(16)
C17 N6 Al2 132.5(5)
C17 N6 Li2 118.6(7)
Al2 N6 Li2 84.8(5)
N6 C17 C20 109.3(8)
N6 C17 C18 111.5(8)
C20 C17 C18 108.8(9)
N6 C17 C19 109.4(6)
C20 C17 C19 108.6(9)
C18 C17 C19 109.2(9)
C21 N4 Al1 132.1(6)
C21 N4 Li1 122.7(7)
Al1 N4 Li1 85.9(5)
C23 C21 N4 110.1(8)
C23 C21 C24 108.6(8)
N4 C21 C24 107.9(7)
C23 C21 C22 111.6(9)
N4 C21 C22 110.2(8)
C24 C21 C22 108.3(10)
C26 C25 C28 108.3(13)
C26 C25 C27 105.9(10)
C28 C25 C27 101.6(13)
C26 C25 Li1 146.9(10)
C28 C25 Li1 102.0(10)
C27 C25 Li1 79.9(7)
C26 C25 Li2 85.5(8)
C28 C25 Li2 120.2(11)
C27 C25 Li2 130.8(9)
Li1 C25 Li2 67.8(6)
N9 Al3 N7 107.2(9)
N9 Al3 N10 90.5(4)
N7 Al3 N10 105.9(6)
N9 Al3 N8 105.2(8)
N7 Al3 N8 131.5(8)
N10 Al3 N8 108.9(6)
N9 Al3 Al4' 53.7(4)
N7 Al3 Al4' 133.7(7)
N10 Al3 Al4' 43.6(3)
N8 Al3 Al4' 94.7(6)
N9 Al3 Al4 48.8(3)
N7 Al3 Al4 100.1(7)
N10 Al3 Al4 44.9(3)
N8 Al3 Al4 128.5(6)
Al4' Al3 Al4 34.04(19)
N10 Al4 N11 115.1(5)
N10 Al4 N12 97.7(7)
N11 Al4 N12 124.9(6)
N10 Al4 N9 90.4(5)
N11 Al4 N9 109.9(5)
N12 Al4 N9 112.9(7)
N10 Al4 Al3 49.7(3)
N11 Al4 Al3 136.2(4)
N12 Al4 Al3 98.9(6)
N9 Al4 Al3 43.9(3)
N10 Al4' N11 119.4(6)
N10 Al4' N12' 95.0(8)
N11 Al4' N12' 125.8(8)
N10 Al4' N9 87.1(5)
N11 Al4' N9 105.1(5)
N12' Al4' N9 118.2(9)
N10 Al4' Al3 49.9(4)
N11 Al4' Al3 138.9(4)
N12' Al4' Al3 95.3(7)
N9 Al4' Al3 43.6(3)
C29 N7 Al3 151.8(14)
N7 C29 C30 116.8(18)
N7 C29 C31 111.8(16)
C30 C29 C31 106.7(19)
N7 C29 C32 103.6(17)
C30 C29 C32 105.2(19)
C31 C29 C32 112.8(19)
C33 N8 Al3 143.5(15)
C34 C33 C35 108.8(18)
C34 C33 N8 110.3(16)
C35 C33 N8 107.3(15)
C34 C33 C36 113.6(18)
C35 C33 C36 112.7(16)
N8 C33 C36 103.8(14)
C37 N9 Al3 141.4(8)
C37 N9 Al4 131.0(8)
Al3 N9 Al4 87.3(4)
C37 N9 Al4' 126.2(8)
Al3 N9 Al4' 82.6(4)
Al4 N9 Al4' 43.7(3)
N9 C37 C38 107.8(10)
N9 C37 C39 114.1(10)
C38 C37 C39 111.5(11)
N9 C37 C40 109.7(10)
C38 C37 C40 106.0(11)
C39 C37 C40 107.5(11)
C41 N10 Al4' 134.7(8)
C41 N10 Al4 134.4(9)
Al4' N10 Al4 49.4(4)
C41 N10 Al3 133.9(8)
Al4' N10 Al3 86.5(4)
Al4 N10 Al3 85.4(4)
C42 C41 N10 110.6(10)
C42 C41 C43 109.6(12)
N10 C41 C43 110.4(10)
C42 C41 C44 110.6(12)
N10 C41 C44 109.5(10)
C43 C41 C44 106.0(14)
C45 N11 Al4' 157.0(9)
C45 N11 Al4 150.2(8)
Al4' N11 Al4 47.6(3)
C46 C45 N11 113.9(13)
C46 C45 C47 112.1(14)
N11 C45 C47 111.7(12)
C46 C45 C48 112.6(19)
N11 C45 C48 103.0(13)
C47 C45 C48 102.6(17)
C49 N12 Al4 141.1(13)
C51 C49 N12 111.5(15)
C51 C49 C52 109.7(15)
N12 C49 C52 107.3(14)
C51 C49 C50 111.0(15)
N12 C49 C50 110.0(15)
C52 C49 C50 107.2(19)
C49' N12' Al4' 140.8(14)
N12' C49' C50' 103.2(16)
N12' C49' C52' 111.1(14)
C50' C49' C52' 109.8(16)
N12' C49' C51' 115.9(17)
C50' C49' C51' 109(2)
C52' C49' C51' 108.1(18)

loop_
_geom_bond_atom_site_label_1
_geom_bond_atom_site_label_2
_geom_bond_distance
Al1 N1 1.851(6)
Al1 N3 1.872(8)
Al1 N4 1.861(8)
Al1 N2 1.902(7)
Al1 Li3 2.554(13)
Al1 Li1 2.635(15)
Al1 Al2 2.653(3)
Al2 N6 1.857(6)
Al2 N5 1.884(7)
Al2 N1 1.880(7)
Al2 N2 1.901(7)
Al2 Li3 2.585(14)
Al2 Li2 2.620(13)
Li1 N4 2.001(17)
Li1 C25 2.139(18)
Li1 N2 2.261(15)
Li1 Li2 2.40(2)
Li2 N6 2.023(15)
Li2 C25 2.168(18)
Li2 N2 2.238(14)
Li3 N1 2.061(16)
Li3 N3 2.079(15)
Li3 N5 2.115(16)
N2 C1 1.497(9)
C1 C2 1.505(10)
C1 C3 1.510(11)
C1 C4 1.555(12)
N1 C5 1.458(10)
C5 C6 1.509(12)
C5 C8 1.535(11)
C5 C7 1.529(12)
N5 C9 1.480(9)
C9 C11 1.496(13)
C9 C10 1.519(13)
C9 C12 1.523(13)
N3 C13 1.468(10)
C13 C14 1.479(13)
C13 C15 1.483(13)
C13 C16 1.492(15)
N6 C17 1.516(9)
C17 C20 1.507(12)
C17 C18 1.504(12)
C17 C19 1.521(11)
N4 C21 1.548(10)
C21 C23 1.502(12)
C21 C24 1.511(12)
C21 C22 1.528(12)
C25 C26 1.480(16)
C25 C28 1.499(18)
C25 C27 1.591(16)
Al3 N9 1.772(10)
Al3 N7 1.868(14)
Al3 N10 1.952(10)
Al3 N8 1.968(16)
Al3 Al4' 2.546(7)
Al3 Al4 2.551(7)
Al4 N10 1.808(11)
Al4 N11 1.864(9)
Al4 N12 1.879(14)
Al4 N9 1.921(10)
Al4' N10 1.760(11)
Al4' N11 1.830(10)
Al4' N12' 1.839(18)
Al4' N9 2.070(12)
N7 C29 1.467(15)
C29 C30 1.472(19)
C29 C31 1.485(17)
C29 C32 1.518(18)
N8 C33 1.500(14)
C33 C34 1.479(17)
C33 C35 1.491(17)
C33 C36 1.530(16)
N9 C37 1.439(11)
C37 C38 1.492(13)
C37 C39 1.498(12)
C37 C40 1.498(13)
N10 C41 1.465(12)
C41 C42 1.458(13)
C41 C43 1.506(15)
C41 C44 1.514(15)
N11 C45 1.422(11)
C45 C46 1.418(15)
C45 C47 1.505(16)
C45 C48 1.553(16)
N12 C49 1.476(15)
C49 C51 1.469(16)
C49 C52 1.511(17)
C49 C50 1.524(18)
N12' C49' 1.463(16)
C49' C50' 1.490(18)
C49' C52' 1.501(16)
C49' C51' 1.504(18)
